data_7029381
loop_
_publ_author_name
'Huang, Shu-Yuan'
'Li, Jin-Yuan'
'Li, Jian-Qiang'
'Xu, Wen-Yuan'
'Luo, Ming-Biao'
'Zhu, Yan'
'Luo, Feng'

_publ_section_title
;
 Exceptional temperature-dependent coordination sites from acylamide
 groups.
;
_journal_issue 14
_journal_name_full 'Dalton transactions (Cambridge, England : 2003)'
_journal_page_first 5260
_journal_page_last 5264
_journal_paper_doi 10.1039/c3dt53123f
_journal_volume 43
_journal_year 2014
_chemical_formula_sum 'C32 H26 Cd1.5 N4 O10'
_chemical_formula_weight 795.17
_chemical_name_systematic
; 
 ? 
;
_space_group_IT_number 15
_symmetry_cell_setting monoclinic
_symmetry_space_group_name_Hall '-C 2yc'
_symmetry_space_group_name_H-M 'C 1 2/c 1'
_atom_sites_solution_hydrogens geom
_atom_sites_solution_primary direct
_atom_sites_solution_secondary difmap
_audit_creation_method SHELXL-97
_cell_angle_alpha 90.00
_cell_angle_beta 94.9460(10)
_cell_angle_gamma 90.00
_cell_formula_units_Z 8
_cell_length_a 36.4558(8)
_cell_length_b 9.4352(2)
_cell_length_c 18.0345(4)
_cell_measurement_reflns_used 9880
_cell_measurement_temperature 296(2)
_cell_measurement_theta_max 27.47
_cell_measurement_theta_min 2.24
_cell_volume 6180.2(2)
_computing_cell_refinement 'Bruker SMART'
_computing_data_collection 'Bruker SMART'
_computing_data_reduction 'Bruker SAINT'
_computing_molecular_graphics 'Bruker SHELXTL'
_computing_publication_material 'Bruker SHELXTL'
_computing_structure_refinement 'SHELXL-97 (Sheldrick, 1997)'
_computing_structure_solution 'SHELXS-97 (Sheldrick, 1990)'
_diffrn_ambient_temperature 296(2)
_diffrn_measured_fraction_theta_full 0.998
_diffrn_measured_fraction_theta_max 0.998
_diffrn_measurement_device_type 'CCD area detector'
_diffrn_measurement_method 'phi and omega scans'
_diffrn_radiation_monochromator graphite
_diffrn_radiation_source 'fine-focus sealed tube'
_diffrn_radiation_type MoK\a
_diffrn_radiation_wavelength 0.71073
_diffrn_reflns_av_R_equivalents 0.0331
_diffrn_reflns_av_sigmaI/netI 0.0337
_diffrn_reflns_limit_h_max 43
_diffrn_reflns_limit_h_min -34
_diffrn_reflns_limit_k_max 11
_diffrn_reflns_limit_k_min -11
_diffrn_reflns_limit_l_max 21
_diffrn_reflns_limit_l_min -20
_diffrn_reflns_number 23398
_diffrn_reflns_theta_full 25.00
_diffrn_reflns_theta_max 25.00
_diffrn_reflns_theta_min 1.12
_exptl_absorpt_coefficient_mu 1.108
_exptl_absorpt_correction_T_max 0.8088
_exptl_absorpt_correction_T_min 0.7252
_exptl_absorpt_correction_type multi-scan
_exptl_crystal_colour Colorless
_exptl_crystal_density_diffrn 1.709
_exptl_crystal_density_method 'not measured'
_exptl_crystal_description Block
_exptl_crystal_F_000 3184
_exptl_crystal_size_max 0.31
_exptl_crystal_size_mid 0.22
_exptl_crystal_size_min 0.20
_refine_diff_density_max 0.944
_refine_diff_density_min -0.704
_refine_diff_density_rms 0.156
_refine_ls_extinction_method none
_refine_ls_goodness_of_fit_ref 1.193
_refine_ls_hydrogen_treatment mixed
_refine_ls_matrix_type full
_refine_ls_number_parameters 445
_refine_ls_number_reflns 5443
_refine_ls_number_restraints 3
_refine_ls_restrained_S_all 1.193
_refine_ls_R_factor_all 0.0412
_refine_ls_R_factor_gt 0.0330
_refine_ls_shift/su_max 0.001
_refine_ls_shift/su_mean 0.000
_refine_ls_structure_factor_coef Fsqd
_refine_ls_weighting_details 'calc w=1/[\s^2^(Fo^2^)+(0.0433P)^2^+11.7106P] where P=(Fo^2^+2Fc^2^)/3'
_refine_ls_weighting_scheme calc
_refine_ls_wR_factor_gt 0.0848
_refine_ls_wR_factor_ref 0.1012
_reflns_number_gt 4797
_reflns_number_total 5443
_reflns_threshold_expression >2sigma(I)
_cod_data_source_file c3dt53123f.txt
_cod_data_source_block 1
_cod_depositor_comments
;
The following automatic conversions were performed:

'_symmetry_cell_setting' value 'Monoclinic' changed to 'monoclinic'
according to
/usr/data/users/saulius/crontab/automatic-downloads/current/RSC/lib/dictionaries/cif_core.dic
dictionary named 'cif_core.dic' version 2.4.2 from 2011-04-26.

Automatic conversion script
Id: cif_fix_values 2281 2013-09-26 08:29:07Z andrius 
;
_cod_original_sg_symbol_H-M C2/c
_cod_original_formula_sum 'C32 H26 Cd1.50 N4 O10'
_cod_database_code 7029381

loop_
_symmetry_equiv_pos_as_xyz
'x, y, z'
'-x, y, -z+1/2'
'x+1/2, y+1/2, z'
'-x+1/2, y+1/2, -z+1/2'
'-x, -y, -z'
'x, -y, z-1/2'
'-x+1/2, -y+1/2, -z'
'x+1/2, -y+1/2, z-1/2'

loop_
_atom_site_label
_atom_site_type_symbol
_atom_site_fract_x
_atom_site_fract_y
_atom_site_fract_z
_atom_site_U_iso_or_equiv
_atom_site_adp_type
_atom_site_occupancy
_atom_site_symmetry_multiplicity
_atom_site_calc_flag
_atom_site_refinement_flags
C1 C 0.42411(11) 0.7282(4) 0.3606(2) 0.0315(9) Uani 1 1 d .
C2 C 0.47721(10) 0.0370(4) 0.5554(2) 0.0305(9) Uani 1 1 d .
C3 C 0.45256(10) 0.0785(4) 0.6136(2) 0.0328(9) Uani 1 1 d .
C4 C 0.44240(12) 0.4441(4) 0.6450(2) 0.0343(9) Uani 1 1 d .
C5 C 0.42921(11) 0.6718(4) 0.4386(2) 0.0304(9) Uani 1 1 d .
C6 C 0.21891(12) 0.3977(5) 0.9653(2) 0.0417(10) Uani 1 1 d .
H6 H 0.2372 0.4407 0.9966 0.050 Uiso 1 1 calc R
C7 C 0.43761(10) 0.5364(4) 0.5763(2) 0.0320(9) Uani 1 1 d .
C8 C 0.21110(11) 0.1492(5) 0.8002(3) 0.0404(10) Uani 1 1 d .
C9 C 0.07485(15) 0.6668(5) 1.2528(3) 0.0553(13) Uani 1 1 d .
H9 H 0.0618 0.6536 1.2942 0.066 Uiso 1 1 calc R
C10 C 0.11393(12) 0.7066(5) 1.1327(2) 0.0396(10) Uani 1 1 d .
C11 C 0.11241(11) 0.5800(4) 1.1685(2) 0.0347(9) Uani 1 1 d .
H11 H 0.1251 0.5038 1.1502 0.042 Uiso 1 1 calc R
C12 C 0.51217(11) -0.0139(5) 0.5744(2) 0.0379(10) Uani 1 1 d .
H12 H 0.5206 -0.0240 0.6243 0.045 Uiso 1 1 calc R
C13 C 0.39868(11) 0.6269(5) 0.4736(2) 0.0371(9) Uani 1 1 d .
H13 H 0.3752 0.6431 0.4509 0.045 Uiso 1 1 calc R
C14 C 0.18255(11) 0.4258(5) 0.9748(2) 0.0380(10) Uani 1 1 d .
C15 C 0.46789(12) 0.5916(5) 0.5445(2) 0.0433(11) Uani 1 1 d .
H15 H 0.4912 0.5847 0.5698 0.052 Uiso 1 1 calc R
C16 C 0.07382(18) 0.7969(6) 1.2194(3) 0.0714(18) Uani 1 1 d .
H16 H 0.0597 0.8698 1.2369 0.086 Uiso 1 1 calc R
C17 C 0.22862(12) 0.3075(5) 0.9107(2) 0.0422(11) Uani 1 1 d .
H17 H 0.2534 0.2913 0.9050 0.051 Uiso 1 1 calc R
C18 C 0.40284(11) 0.5593(5) 0.5407(2) 0.0376(10) Uani 1 1 d .
H18 H 0.3822 0.5283 0.5628 0.045 Uiso 1 1 calc R
C19 C 0.46378(12) 0.6567(5) 0.4755(3) 0.0450(11) Uani 1 1 d .
H19 H 0.4844 0.6904 0.4540 0.054 Uiso 1 1 calc R
C20 C 0.15533(12) 0.3595(5) 0.9278(2) 0.0436(11) Uani 1 1 d .
H20 H 0.1306 0.3766 0.9335 0.052 Uiso 1 1 calc R
C21 C 0.16516(12) 0.2690(5) 0.8730(2) 0.0418(10) Uani 1 1 d .
H21 H 0.1469 0.2260 0.8416 0.050 Uiso 1 1 calc R
C22 C 0.46506(11) 0.0501(5) 0.4804(2) 0.0392(10) Uani 1 1 d .
H22 H 0.4414 0.0834 0.4669 0.047 Uiso 1 1 calc R
C23 C 0.20192(11) 0.2404(4) 0.8638(2) 0.0367(10) Uani 1 1 d .
C24 C 0.17479(12) 0.5304(5) 1.0343(2) 0.0433(11) Uani 1 1 d .
C25 C 0.28175(10) 0.1011(5) 0.7011(2) 0.0371(10) Uani 1 1 d .
C26 C 0.31955(11) 0.0970(5) 0.7145(2) 0.0392(10) Uani 1 1 d .
H26 H 0.3296 0.0323 0.7494 0.047 Uiso 1 1 calc R
C27 C 0.32791(12) 0.2716(5) 0.6302(2) 0.0434(11) Uani 1 1 d .
H27 H 0.3434 0.3313 0.6063 0.052 Uiso 1 1 calc R
C28 C 0.26706(12) 0.1951(5) 0.6483(3) 0.0483(12) Uani 1 1 d .
H28 H 0.2417 0.2007 0.6370 0.058 Uiso 1 1 calc R
C29 C 0.25873(12) 0.0060(5) 0.7462(3) 0.0447(11) Uani 1 1 d .
H29A H 0.2388 -0.0344 0.7139 0.054 Uiso 1 1 calc R
H29B H 0.2738 -0.0713 0.7672 0.054 Uiso 1 1 calc R
C30 C 0.13682(14) 0.7303(5) 1.0683(3) 0.0504(12) Uani 1 1 d .
H30A H 0.1247 0.8013 1.0357 0.061 Uiso 1 1 calc R
H30B H 0.1605 0.7687 1.0874 0.061 Uiso 1 1 calc R
C31 C 0.09406(17) 0.8181(5) 1.1593(3) 0.0651(16) Uani 1 1 d .
H31 H 0.0944 0.9067 1.1367 0.078 Uiso 1 1 calc R
C32 C 0.29059(13) 0.2808(5) 0.6125(3) 0.0538(13) Uani 1 1 d .
H32 H 0.2812 0.3446 0.5764 0.065 Uiso 1 1 calc R
Cd1 Cd 0.405467(7) 0.17000(3) 0.716735(15) 0.02954(11) Uani 1 1 d .
Cd2 Cd 0.5000 0.26945(4) 0.7500 0.02858(12) Uani 1 2 d S
N1 N 0.34263(9) 0.1797(4) 0.68057(19) 0.0377(8) Uani 1 1 d .
N2 N 0.24356(10) 0.0845(4) 0.8061(2) 0.0422(9) Uani 1 1 d .
N3 N 0.14332(11) 0.6044(4) 1.0239(2) 0.0419(9) Uani 1 1 d .
N4 N 0.09382(9) 0.5580(4) 1.22840(18) 0.0366(8) Uani 1 1 d .
O1 O 0.41455(8) 0.3874(3) 0.66692(16) 0.0457(7) Uani 1 1 d .
O2 O 0.47486(8) 0.4315(3) 0.67432(17) 0.0497(8) Uani 1 1 d .
O3 O 0.39177(8) 0.7436(3) 0.33116(15) 0.0377(7) Uani 1 1 d .
O4 O 0.45170(8) 0.7587(3) 0.32678(15) 0.0411(7) Uani 1 1 d .
O5 O 0.41856(7) 0.0875(4) 0.59665(15) 0.0447(8) Uani 1 1 d .
O6 O 0.46629(7) 0.1017(3) 0.67914(14) 0.0360(6) Uani 1 1 d .
O7 O 0.18968(9) 0.1379(4) 0.7445(2) 0.0631(10) Uani 1 1 d .
O8 O 0.19715(9) 0.5509(4) 1.08748(19) 0.0622(10) Uani 1 1 d .
O9 O 0.32294(12) 0.6069(6) 0.3446(3) 0.0847(13) Uani 1 1 d D
O10 O 0.19158(15) 0.0211(6) 0.0160(3) 0.1209(18) Uani 1 1 d .
H2M H 0.2558(11) 0.096(4) 0.843(2) 0.023(11) Uiso 1 1 d .
H3M H 0.1281(11) 0.587(4) 0.989(2) 0.027(12) Uiso 1 1 d .
H2W H 0.3431(12) 0.649(7) 0.339(4) 0.13(3) Uiso 1 1 d D
H1W H 0.325(2) 0.549(7) 0.309(3) 0.15(4) Uiso 1 1 d D

loop_
_atom_site_aniso_label
_atom_site_aniso_U_11
_atom_site_aniso_U_22
_atom_site_aniso_U_33
_atom_site_aniso_U_23
_atom_site_aniso_U_13
_atom_site_aniso_U_12
C1 0.042(2) 0.026(2) 0.027(2) -0.0016(16) 0.0069(18) -0.0016(17)
C2 0.0289(19) 0.039(2) 0.024(2) -0.0060(17) 0.0064(15) -0.0052(16)
C3 0.032(2) 0.038(2) 0.029(2) -0.0081(18) 0.0090(17) -0.0056(17)
C4 0.046(2) 0.030(2) 0.027(2) 0.0022(17) 0.0062(18) 0.0022(18)
C5 0.039(2) 0.026(2) 0.027(2) 0.0004(16) 0.0078(17) -0.0011(16)
C6 0.037(2) 0.049(3) 0.038(2) 0.001(2) 0.0004(19) -0.001(2)
C7 0.036(2) 0.033(2) 0.027(2) 0.0034(17) 0.0033(16) 0.0032(17)
C8 0.034(2) 0.042(3) 0.046(3) 0.004(2) 0.007(2) -0.0007(18)
C9 0.076(4) 0.046(3) 0.048(3) -0.006(2) 0.027(3) 0.004(2)
C10 0.046(2) 0.039(2) 0.034(2) 0.003(2) 0.0079(19) -0.0037(19)
C11 0.036(2) 0.036(2) 0.032(2) -0.0010(18) 0.0045(17) 0.0044(17)
C12 0.038(2) 0.050(3) 0.025(2) -0.0062(19) 0.0032(17) 0.0017(19)
C13 0.030(2) 0.048(3) 0.033(2) 0.009(2) 0.0033(17) 0.0028(18)
C14 0.038(2) 0.042(3) 0.034(2) 0.0066(19) 0.0029(18) 0.0057(18)
C15 0.036(2) 0.053(3) 0.040(2) 0.017(2) -0.0042(19) -0.003(2)
C16 0.112(5) 0.041(3) 0.066(4) 0.000(3) 0.039(4) 0.020(3)
C17 0.033(2) 0.051(3) 0.045(3) 0.007(2) 0.010(2) 0.0040(19)
C18 0.034(2) 0.047(3) 0.033(2) 0.0081(19) 0.0087(17) 0.0020(18)
C19 0.032(2) 0.057(3) 0.047(3) 0.017(2) 0.004(2) -0.0067(19)
C20 0.031(2) 0.054(3) 0.046(3) 0.002(2) 0.009(2) 0.006(2)
C21 0.035(2) 0.046(3) 0.044(3) -0.001(2) 0.0030(19) -0.0005(19)
C22 0.028(2) 0.057(3) 0.033(2) -0.007(2) 0.0032(17) 0.0052(18)
C23 0.035(2) 0.037(2) 0.039(2) 0.0045(19) 0.0063(18) -0.0006(17)
C24 0.042(2) 0.053(3) 0.035(2) 0.006(2) 0.006(2) 0.003(2)
C25 0.029(2) 0.047(3) 0.036(2) -0.014(2) 0.0045(17) 0.0009(18)
C26 0.036(2) 0.043(3) 0.038(2) -0.001(2) 0.0051(18) 0.0016(19)
C27 0.046(3) 0.047(3) 0.038(2) 0.000(2) 0.011(2) -0.003(2)
C28 0.034(2) 0.063(3) 0.047(3) -0.003(2) 0.001(2) 0.008(2)
C29 0.035(2) 0.050(3) 0.050(3) -0.009(2) 0.008(2) -0.0021(19)
C30 0.062(3) 0.040(3) 0.051(3) 0.008(2) 0.017(2) 0.004(2)
C31 0.102(5) 0.033(3) 0.065(4) 0.006(2) 0.036(3) 0.015(3)
C32 0.050(3) 0.054(3) 0.058(3) 0.014(3) 0.007(2) 0.013(2)
Cd1 0.02784(17) 0.0378(2) 0.02381(18) -0.00194(11) 0.00687(12) -0.00123(11)
Cd2 0.0252(2) 0.0379(3) 0.0224(2) 0.000 0.00100(16) 0.000
N1 0.0365(19) 0.043(2) 0.034(2) -0.0037(16) 0.0054(16) -0.0006(15)
N2 0.0327(19) 0.057(3) 0.037(2) -0.0058(19) 0.0050(17) 0.0023(17)
N3 0.045(2) 0.049(2) 0.032(2) 0.0029(18) 0.0045(18) 0.0042(18)
N4 0.0404(19) 0.037(2) 0.0329(19) -0.0026(16) 0.0057(15) -0.0004(15)
O1 0.0481(18) 0.0490(19) 0.0412(17) 0.0163(15) 0.0101(14) 0.0021(15)
O2 0.0446(18) 0.057(2) 0.0457(18) 0.0170(16) -0.0073(15) 0.0010(15)
O3 0.0371(16) 0.0474(18) 0.0281(15) 0.0100(13) -0.0006(12) -0.0046(13)
O4 0.0424(17) 0.0527(19) 0.0304(16) 0.0055(13) 0.0158(13) -0.0014(14)
O5 0.0295(15) 0.070(2) 0.0355(16) -0.0129(15) 0.0085(12) -0.0012(14)
O6 0.0370(15) 0.0452(17) 0.0265(15) -0.0112(13) 0.0079(12) -0.0057(13)
O7 0.0455(19) 0.083(3) 0.058(2) -0.022(2) -0.0088(17) 0.0125(18)
O8 0.056(2) 0.080(3) 0.049(2) -0.0154(19) -0.0103(17) 0.0140(18)
O9 0.063(3) 0.123(4) 0.067(3) -0.015(3) 0.002(2) -0.037(3)
O10 0.094(4) 0.128(5) 0.141(5) -0.012(4) 0.017(3) -0.001(3)

loop_
_atom_type_symbol
_atom_type_description
_atom_type_scat_dispersion_real
_atom_type_scat_dispersion_imag
_atom_type_scat_source
C C 0.0033 0.0016 'International Tables Vol C Tables 4.2.6.8 and 6.1.1.4'
H H 0.0000 0.0000 'International Tables Vol C Tables 4.2.6.8 and 6.1.1.4'
N N 0.0061 0.0033 'International Tables Vol C Tables 4.2.6.8 and 6.1.1.4'
O O 0.0106 0.0060 'International Tables Vol C Tables 4.2.6.8 and 6.1.1.4'
Cd Cd -0.8075 1.2024 'International Tables Vol C Tables 4.2.6.8 and 6.1.1.4'

loop_
_geom_angle_atom_site_label_1
_geom_angle_atom_site_label_2
_geom_angle_atom_site_label_3
_geom_angle
_geom_angle_site_symmetry_1
_geom_angle_site_symmetry_3
O4 C1 O3 121.9(4) . .
O4 C1 C5 119.9(4) . .
O3 C1 C5 118.2(3) . .
C12 C2 C22 118.9(3) . .
C12 C2 C3 121.1(3) . .
C22 C2 C3 119.9(4) . .
O5 C3 O6 121.3(3) . .
O5 C3 C2 119.3(3) . .
O6 C3 C2 119.3(3) . .
O1 C4 O2 126.1(4) . .
O1 C4 C7 118.0(4) . .
O2 C4 C7 115.9(4) . .
C19 C5 C13 118.9(4) . .
C19 C5 C1 121.5(4) . .
C13 C5 C1 119.5(4) . .
C17 C6 C14 121.3(4) . .
C17 C6 H6 119.4 . .
C14 C6 H6 119.4 . .
C18 C7 C15 118.6(4) . .
C18 C7 C4 120.3(4) . .
C15 C7 C4 121.0(4) . .
O7 C8 N2 121.9(4) . .
O7 C8 C23 120.7(4) . .
N2 C8 C23 117.4(4) . .
N4 C9 C16 122.8(4) . .
N4 C9 H9 118.6 . .
C16 C9 H9 118.6 . .
C11 C10 C31 117.2(4) . .
C11 C10 C30 123.0(4) . .
C31 C10 C30 119.7(4) . .
N4 C11 C10 124.2(4) . .
N4 C11 H11 117.9 . .
C10 C11 H11 117.9 . .
C2 C12 C22 120.4(4) . 5_656
C2 C12 H12 119.8 . .
C22 C12 H12 119.8 5_656 .
C18 C13 C5 120.8(4) . .
C18 C13 H13 119.6 . .
C5 C13 H13 119.6 . .
C6 C14 C20 118.7(4) . .
C6 C14 C24 117.2(4) . .
C20 C14 C24 124.0(4) . .
C19 C15 C7 120.6(4) . .
C19 C15 H15 119.7 . .
C7 C15 H15 119.7 . .
C9 C16 C31 118.8(5) . .
C9 C16 H16 120.6 . .
C31 C16 H16 120.6 . .
C6 C17 C23 120.7(4) . .
C6 C17 H17 119.6 . .
C23 C17 H17 119.7 . .
C13 C18 C7 120.6(4) . .
C13 C18 H18 119.7 . .
C7 C18 H18 119.7 . .
C5 C19 C15 120.2(4) . .
C5 C19 H19 119.9 . .
C15 C19 H19 119.9 . .
C21 C20 C14 119.9(4) . .
C21 C20 H20 120.1 . .
C14 C20 H20 120.1 . .
C20 C21 C23 121.3(4) . .
C20 C21 H21 119.4 . .
C23 C21 H21 119.4 . .
C12 C22 C2 120.7(4) 5_656 .
C12 C22 H22 119.6 5_656 .
C2 C22 H22 119.6 . .
C17 C23 C21 118.2(4) . .
C17 C23 C8 122.6(4) . .
C21 C23 C8 119.0(4) . .
O8 C24 N3 122.2(4) . .
O8 C24 C14 120.8(4) . .
N3 C24 C14 117.0(4) . .
C28 C25 C26 117.5(4) . .
C28 C25 C29 123.6(4) . .
C26 C25 C29 118.9(4) . .
N1 C26 C25 124.4(4) . .
N1 C26 H26 117.8 . .
C25 C26 H26 117.8 . .
N1 C27 C32 122.1(4) . .
N1 C27 H27 118.9 . .
C32 C27 H27 118.9 . .
C25 C28 C32 118.8(4) . .
C25 C28 H28 120.6 . .
C32 C28 H28 120.6 . .
N2 C29 C25 111.1(4) . .
N2 C29 H29A 109.4 . .
C25 C29 H29A 109.4 . .
N2 C29 H29B 109.4 . .
C25 C29 H29B 109.4 . .
H29A C29 H29B 108.0 . .
N3 C30 C10 115.3(4) . .
N3 C30 H30A 108.4 . .
C10 C30 H30A 108.4 . .
N3 C30 H30B 108.4 . .
C10 C30 H30B 108.4 . .
H30A C30 H30B 107.5 . .
C16 C31 C10 119.6(5) . .
C16 C31 H31 120.2 . .
C10 C31 H31 120.2 . .
C27 C32 C28 119.8(5) . .
C27 C32 H32 120.1 . .
C28 C32 H32 120.1 . .
O1 Cd1 O3 94.85(11) . 6_566
O1 Cd1 N1 91.56(11) . .
O3 Cd1 N1 87.32(11) 6_566 .
O1 Cd1 N4 171.03(11) . 7_557
O3 Cd1 N4 86.71(11) 6_566 7_557
N1 Cd1 N4 97.34(12) . 7_557
O1 Cd1 O5 83.60(11) . .
O3 Cd1 O5 178.08(11) 6_566 .
N1 Cd1 O5 91.57(10) . .
N4 Cd1 O5 94.99(11) 7_557 .
O1 Cd1 O6 87.83(10) . .
O3 Cd1 O6 127.40(9) 6_566 .
N1 Cd1 O6 145.22(10) . .
N4 Cd1 O6 84.23(10) 7_557 .
O5 Cd1 O6 53.79(9) . .
O1 Cd1 O4 87.76(10) . 6_566
O3 Cd1 O4 53.04(9) 6_566 6_566
N1 Cd1 O4 140.07(10) . 6_566
N4 Cd1 O4 86.14(11) 7_557 6_566
O5 Cd1 O4 127.90(9) . 6_566
O6 Cd1 O4 74.67(8) . 6_566
O2 Cd2 O2 91.77(17) . 2_656
O2 Cd2 O6 172.06(10) . 2_656
O2 Cd2 O6 87.69(11) 2_656 2_656
O2 Cd2 O6 87.70(11) . .
O2 Cd2 O6 172.05(10) 2_656 .
O6 Cd2 O6 93.92(15) 2_656 .
O2 Cd2 O4 98.70(11) . 6_566
O2 Cd2 O4 90.35(11) 2_656 6_566
O6 Cd2 O4 89.23(10) 2_656 6_566
O6 Cd2 O4 81.90(9) . 6_566
O2 Cd2 O4 90.35(11) . 5_666
O2 Cd2 O4 98.69(11) 2_656 5_666
O6 Cd2 O4 81.90(9) 2_656 5_666
O6 Cd2 O4 89.24(10) . 5_666
O4 Cd2 O4 167.02(15) 6_566 5_666
C26 N1 C27 117.4(4) . .
C26 N1 Cd1 119.5(3) . .
C27 N1 Cd1 123.0(3) . .
C8 N2 C29 124.5(4) . .
C8 N2 H2M 117(3) . .
C29 N2 H2M 119(3) . .
C24 N3 C30 121.5(4) . .
C24 N3 H3M 121(3) . .
C30 N3 H3M 117(3) . .
C9 N4 C11 117.3(4) . .
C9 N4 Cd1 123.3(3) . 7_557
C11 N4 Cd1 119.3(3) . 7_557
C4 O1 Cd1 131.7(3) . .
C4 O2 Cd2 130.8(3) . .
C1 O3 Cd1 98.7(2) . 6_565
C1 O4 Cd2 159.3(3) . 5_666
C1 O4 Cd1 86.3(2) . 6_565
Cd2 O4 Cd1 92.82(9) 5_666 6_565
C3 O5 Cd1 94.1(2) . .
C3 O6 Cd2 141.5(3) . .
C3 O6 Cd1 90.5(2) . .
Cd2 O6 Cd1 96.71(9) . .
H2W O9 H1W 95.2(15) . .

loop_
_geom_bond_atom_site_label_1
_geom_bond_atom_site_label_2
_geom_bond_distance
_geom_bond_site_symmetry_2
C1 O4 1.254(5) .
C1 O3 1.259(5) .
C1 C5 1.500(5) .
C2 C12 1.377(5) .
C2 C22 1.392(5) .
C2 C3 1.492(5) .
C3 O5 1.254(5) .
C3 O6 1.263(4) .
C4 O1 1.242(5) .
C4 O2 1.259(5) .
C4 C7 1.512(5) .
C5 C19 1.381(6) .
C5 C13 1.392(5) .
C6 C17 1.372(6) .
C6 C14 1.377(6) .
C6 H6 0.9300 .
C7 C18 1.387(5) .
C7 C15 1.388(5) .
C8 O7 1.222(5) .
C8 N2 1.328(5) .
C8 C23 1.495(6) .
C9 N4 1.334(6) .
C9 C16 1.366(7) .
C9 H9 0.9300 .
C10 C11 1.362(6) .
C10 C31 1.387(6) .
C10 C30 1.504(6) .
C11 N4 1.340(5) .
C11 H11 0.9300 .
C12 C22 1.388(5) 5_656
C12 H12 0.9300 .
C13 C18 1.366(5) .
C13 H13 0.9300 .
C14 C20 1.396(6) .
C14 C24 1.503(6) .
C15 C19 1.384(6) .
C15 H15 0.9300 .
C16 C31 1.377(7) .
C16 H16 0.9300 .
C17 C23 1.386(6) .
C17 H17 0.9300 .
C18 H18 0.9300 .
C19 H19 0.9300 .
C20 C21 1.377(6) .
C20 H20 0.9300 .
C21 C23 1.391(6) .
C21 H21 0.9300 .
C22 C12 1.388(5) 5_656
C22 H22 0.9300 .
C24 O8 1.219(5) .
C24 N3 1.342(6) .
C25 C28 1.375(6) .
C25 C26 1.379(5) .
C25 C29 1.513(6) .
C26 N1 1.333(5) .
C26 H26 0.9300 .
C27 N1 1.335(6) .
C27 C32 1.373(7) .
C27 H27 0.9300 .
C28 C32 1.380(7) .
C28 H28 0.9300 .
C29 N2 1.457(5) .
C29 H29A 0.9700 .
C29 H29B 0.9700 .
C30 N3 1.463(6) .
C30 H30A 0.9700 .
C30 H30B 0.9700 .
C31 H31 0.9300 .
C32 H32 0.9300 .
Cd1 O1 2.275(3) .
Cd1 O3 2.313(3) 6_566
Cd1 N1 2.329(3) .
Cd1 N4 2.367(3) 7_557
Cd1 O5 2.388(3) .
Cd1 O6 2.460(3) .
Cd1 O4 2.580(3) 6_566
Cd2 O2 2.197(3) .
Cd2 O2 2.197(3) 2_656
Cd2 O6 2.319(3) 2_656
Cd2 O6 2.319(3) .
Cd2 O4 2.347(3) 6_566
Cd2 O4 2.347(3) 5_666
N2 H2M 0.77(4) .
N3 H3M 0.82(4) .
N4 Cd1 2.367(3) 7_557
O3 Cd1 2.313(3) 6_565
O4 Cd2 2.347(3) 5_666
O4 Cd1 2.580(3) 6_565
O9 H2W 0.846(10) .
O9 H1W 0.850(10) .

loop_
_geom_torsion_atom_site_label_1
_geom_torsion_atom_site_label_2
_geom_torsion_atom_site_label_3
_geom_torsion_atom_site_label_4
_geom_torsion
_geom_torsion_site_symmetry_1
_geom_torsion_site_symmetry_4
C12 C2 C3 O5 -160.9(4) . .
C22 C2 C3 O5 19.5(6) . .
C12 C2 C3 O6 17.9(6) . .
C22 C2 C3 O6 -161.7(4) . .
O4 C1 C5 C19 2.2(6) . .
O3 C1 C5 C19 -177.7(4) . .
O4 C1 C5 C13 -174.6(4) . .
O3 C1 C5 C13 5.6(6) . .
O1 C4 C7 C18 1.8(6) . .
O2 C4 C7 C18 -178.7(4) . .
O1 C4 C7 C15 -173.6(4) . .
O2 C4 C7 C15 5.9(6) . .
C31 C10 C11 N4 -1.8(7) . .
C30 C10 C11 N4 176.3(4) . .
C22 C2 C12 C22 0.6(7) . 5_656
C3 C2 C12 C22 -179.0(4) . 5_656
C19 C5 C13 C18 -4.9(6) . .
C1 C5 C13 C18 171.9(4) . .
C17 C6 C14 C20 0.5(7) . .
C17 C6 C14 C24 -177.6(4) . .
C18 C7 C15 C19 -5.8(7) . .
C4 C7 C15 C19 169.7(4) . .
N4 C9 C16 C31 -1.9(10) . .
C14 C6 C17 C23 -0.9(7) . .
C5 C13 C18 C7 1.3(7) . .
C15 C7 C18 C13 4.0(6) . .
C4 C7 C18 C13 -171.4(4) . .
C13 C5 C19 C15 3.1(7) . .
C1 C5 C19 C15 -173.6(4) . .
C7 C15 C19 C5 2.2(7) . .
C6 C14 C20 C21 -0.4(7) . .
C24 C14 C20 C21 177.6(4) . .
C14 C20 C21 C23 0.7(7) . .
C12 C2 C22 C12 -0.6(7) . 5_656
C3 C2 C22 C12 179.0(4) . 5_656
C6 C17 C23 C21 1.1(6) . .
C6 C17 C23 C8 175.7(4) . .
C20 C21 C23 C17 -1.0(6) . .
C20 C21 C23 C8 -175.8(4) . .
O7 C8 C23 C17 -150.6(5) . .
N2 C8 C23 C17 27.9(6) . .
O7 C8 C23 C21 24.0(6) . .
N2 C8 C23 C21 -157.6(4) . .
C6 C14 C24 O8 -25.2(6) . .
C20 C14 C24 O8 156.8(5) . .
C6 C14 C24 N3 151.4(4) . .
C20 C14 C24 N3 -26.7(6) . .
C28 C25 C26 N1 1.2(6) . .
C29 C25 C26 N1 -177.2(4) . .
C26 C25 C28 C32 -0.8(7) . .
C29 C25 C28 C32 177.5(4) . .
C28 C25 C29 N2 -77.8(5) . .
C26 C25 C29 N2 100.5(5) . .
C11 C10 C30 N3 27.6(7) . .
C31 C10 C30 N3 -154.3(5) . .
C9 C16 C31 C10 2.1(10) . .
C11 C10 C31 C16 -0.3(8) . .
C30 C10 C31 C16 -178.5(6) . .
N1 C27 C32 C28 1.3(7) . .
C25 C28 C32 C27 -0.4(7) . .
C25 C26 N1 C27 -0.4(6) . .
C25 C26 N1 Cd1 175.3(3) . .
C32 C27 N1 C26 -0.9(6) . .
C32 C27 N1 Cd1 -176.5(4) . .
O1 Cd1 N1 C26 -159.4(3) . .
O3 Cd1 N1 C26 -64.6(3) 6_566 .
N4 Cd1 N1 C26 21.8(3) 7_557 .
O5 Cd1 N1 C26 117.0(3) . .
O6 Cd1 N1 C26 112.2(3) . .
O4 Cd1 N1 C26 -71.0(4) 6_566 .
O1 Cd1 N1 C27 16.1(3) . .
O3 Cd1 N1 C27 110.9(3) 6_566 .
N4 Cd1 N1 C27 -162.8(3) 7_557 .
O5 Cd1 N1 C27 -67.5(3) . .
O6 Cd1 N1 C27 -72.3(4) . .
O4 Cd1 N1 C27 104.5(3) 6_566 .
O7 C8 N2 C29 6.1(7) . .
C23 C8 N2 C29 -172.3(4) . .
C25 C29 N2 C8 90.9(5) . .
O8 C24 N3 C30 10.8(7) . .
C14 C24 N3 C30 -165.7(4) . .
C10 C30 N3 C24 -98.6(5) . .
C16 C9 N4 C11 -0.1(8) . .
C16 C9 N4 Cd1 -178.1(5) . 7_557
C10 C11 N4 C9 2.0(6) . .
C10 C11 N4 Cd1 -179.9(3) . 7_557
O2 C4 O1 Cd1 -37.3(6) . .
C7 C4 O1 Cd1 142.1(3) . .
O3 Cd1 O1 C4 115.6(4) 6_566 .
N1 Cd1 O1 C4 -157.0(4) . .
N4 Cd1 O1 C4 15.9(9) 7_557 .
O5 Cd1 O1 C4 -65.6(4) . .
O6 Cd1 O1 C4 -11.8(4) . .
O4 Cd1 O1 C4 63.0(4) 6_566 .
O1 C4 O2 Cd2 20.1(7) . .
C7 C4 O2 Cd2 -159.4(3) . .
O2 Cd2 O2 C4 -131.5(4) 2_656 .
O6 Cd2 O2 C4 142.4(7) 2_656 .
O6 Cd2 O2 C4 40.5(4) . .
O4 Cd2 O2 C4 -40.9(4) 6_566 .
O4 Cd2 O2 C4 129.8(4) 5_666 .
O4 C1 O3 Cd1 0.2(4) . 6_565
C5 C1 O3 Cd1 -179.9(3) . 6_565
O3 C1 O4 Cd2 -88.5(9) . 5_666
C5 C1 O4 Cd2 91.6(8) . 5_666
O3 C1 O4 Cd1 -0.2(4) . 6_565
C5 C1 O4 Cd1 180.0(3) . 6_565
O6 C3 O5 Cd1 4.7(4) . .
C2 C3 O5 Cd1 -176.5(3) . .
O1 Cd1 O5 C3 89.4(3) . .
O3 Cd1 O5 C3 126(3) 6_566 .
N1 Cd1 O5 C3 -179.2(3) . .
N4 Cd1 O5 C3 -81.7(3) 7_557 .
O6 Cd1 O5 C3 -2.6(2) . .
O4 Cd1 O5 C3 7.3(3) 6_566 .
O5 C3 O6 Cd2 -106.1(4) . .
C2 C3 O6 Cd2 75.1(5) . .
O5 C3 O6 Cd1 -4.6(4) . .
C2 C3 O6 Cd1 176.7(3) . .
O2 Cd2 O6 C3 29.7(4) . .
O2 Cd2 O6 C3 116.0(8) 2_656 .
O6 Cd2 O6 C3 -142.5(4) 2_656 .
O4 Cd2 O6 C3 128.8(4) 6_566 .
O4 Cd2 O6 C3 -60.7(4) 5_666 .
O2 Cd2 O6 Cd1 -69.71(11) . .
O2 Cd2 O6 Cd1 16.6(9) 2_656 .
O6 Cd2 O6 Cd1 118.08(11) 2_656 .
O4 Cd2 O6 Cd1 29.42(10) 6_566 .
O4 Cd2 O6 Cd1 -160.09(11) 5_666 .
O1 Cd1 O6 C3 -81.1(2) . .
O3 Cd1 O6 C3 -175.6(2) 6_566 .
N1 Cd1 O6 C3 8.5(3) . .
N4 Cd1 O6 C3 103.0(2) 7_557 .
O5 Cd1 O6 C3 2.5(2) . .
O4 Cd1 O6 C3 -169.4(2) 6_566 .
O1 Cd1 O6 Cd2 60.97(11) . .
O3 Cd1 O6 Cd2 -33.48(16) 6_566 .
N1 Cd1 O6 Cd2 150.58(16) . .
N4 Cd1 O6 Cd2 -114.87(11) 7_557 .
O5 Cd1 O6 Cd2 144.63(16) . .
O4 Cd1 O6 Cd2 -27.30(9) 6_566 .
